data_7719156
loop_
_publ_author_name
'Shang, Meng-Jia'
'Chen, Duyong'
'Zhou, Ren-He'
'Lu, Han-Han'
'Ma, Lin'
'Xiao, Jingyi'
'Zhao, Liang'
'Meng, Yin-Shan'
'Liu, Tao'

_publ_section_title
;
 Unveiling the Relationship between Counterion Size and Spin Crossover
 Dynamics in Hexadentate Schiff-Base Manganese(III) Complexes
;
_journal_name_full 'Dalton Transactions'
_journal_paper_doi 10.1039/D5DT01347J
_journal_year 2025
_chemical_formula_moiety 'C22 H26 F2 Mn N4 O2, O4 Re'
_chemical_formula_sum 'C22 H26 F2 Mn N4 O6 Re'
_chemical_formula_weight 721.61
_space_group_crystal_system monoclinic
_space_group_IT_number 14
_space_group_name_Hall '-P 2yn'
_space_group_name_H-M_alt 'P 1 21/n 1'
_atom_sites_solution_hydrogens geom
_atom_sites_solution_primary dual
_atom_sites_solution_secondary difmap
_audit_creation_date 2025-07-03
_audit_creation_method
;
Olex2 1.5
(compiled 2022.04.07 svn.rca3783a0 for OlexSys, GUI svn.r6498)
;
_audit_update_record
;
2025-07-05 deposited with the CCDC.	2025-07-24 downloaded from the CCDC.
;
_cell_angle_alpha 90
_cell_angle_beta 98.462(3)
_cell_angle_gamma 90
_cell_formula_units_Z 4
_cell_length_a 7.5155(5)
_cell_length_b 18.6976(13)
_cell_length_c 17.7401(13)
_cell_measurement_reflns_used 9921
_cell_measurement_temperature 300(2)
_cell_measurement_theta_max 25.677
_cell_measurement_theta_min 2.321
_cell_volume 2465.7(3)
_computing_cell_refinement 'SAINT V8.40B (Bruker, 2016)'
_computing_data_collection 'Bruker D8 Venture diffractometer'
_computing_data_reduction 'SAINT V8.40B (Bruker, 2016)'
_computing_molecular_graphics 'Olex2 1.5 (Dolomanov et al., 2009)'
_computing_publication_material 'Olex2 1.5 (Dolomanov et al., 2009)'
_computing_structure_refinement 'SHELXL 2019/3 (Sheldrick, 2015)'
_computing_structure_solution 'SHELXT 2014/5 (Sheldrick, 2014)'
_diffrn_ambient_temperature 300(2)
_diffrn_detector 'Bruker PHOTON-II area detector'
_diffrn_detector_area_resol_mean 7.4
_diffrn_detector_type 'CMOS-PHOTONII area detector'
_diffrn_measured_fraction_theta_full 0.999
_diffrn_measured_fraction_theta_max 0.999
_diffrn_measurement_device 'three-circle diffractometer'
_diffrn_measurement_device_type 'Bruker PHOTON-II area detector'
_diffrn_measurement_method 'phi and omega scans'
_diffrn_radiation_monochromator graphite
_diffrn_radiation_probe x-ray
_diffrn_radiation_type MoK\a
_diffrn_radiation_wavelength 0.71073
_diffrn_reflns_av_R_equivalents 0.0635
_diffrn_reflns_av_unetI/netI 0.0428
_diffrn_reflns_Laue_measured_fraction_full 0.999
_diffrn_reflns_Laue_measured_fraction_max 0.999
_diffrn_reflns_limit_h_max 9
_diffrn_reflns_limit_h_min -9
_diffrn_reflns_limit_k_max 21
_diffrn_reflns_limit_k_min -22
_diffrn_reflns_limit_l_max 21
_diffrn_reflns_limit_l_min -21
_diffrn_reflns_number 26713
_diffrn_reflns_point_group_measured_fraction_full 0.999
_diffrn_reflns_point_group_measured_fraction_max 0.999
_diffrn_reflns_theta_full 25.242
_diffrn_reflns_theta_max 25.676
_diffrn_reflns_theta_min 2.178
_diffrn_source 'sealed X-ray tube'
_diffrn_source_current 1.4
_diffrn_source_power 0.07
_diffrn_source_target Mo
_diffrn_source_voltage 50.0
_diffrn_standards_number 0
_exptl_absorpt_coefficient_mu 5.478
_exptl_absorpt_correction_T_max 0.7453
_exptl_absorpt_correction_T_min 0.1799
_exptl_absorpt_correction_type multi-scan
_exptl_absorpt_process_details
;
SADABS-2016/2 (Bruker,2016/2) was used for absorption correction.
wR2(int) was 0.1519 before and 0.0748 after correction.
The Ratio of minimum to maximum transmission is 0.2414.
The \l/2 correction factor is Not present.
;
_exptl_crystal_colour 'metallic blackish black'
_exptl_crystal_colour_lustre metallic
_exptl_crystal_colour_modifier blackish
_exptl_crystal_colour_primary black
_exptl_crystal_density_diffrn 1.944
_exptl_crystal_density_method 'not measured'
_exptl_crystal_description block
_exptl_crystal_F_000 1408
_exptl_crystal_size_max 0.2
_exptl_crystal_size_mid 0.1
_exptl_crystal_size_min 0.1
_refine_diff_density_max 0.702
_refine_diff_density_min -0.476
_refine_diff_density_rms 0.125
_refine_ls_extinction_coef 0.0054(2)
_refine_ls_extinction_expression Fc^*^=kFc[1+0.001xFc^2^\l^3^/sin(2\q)]^-1/4^
_refine_ls_extinction_method 'SHELXL-2019/2 (Sheldrick 2019)'
_refine_ls_goodness_of_fit_ref 1.109
_refine_ls_hydrogen_treatment constr
_refine_ls_matrix_type full
_refine_ls_number_parameters 372
_refine_ls_number_reflns 4681
_refine_ls_number_restraints 142
_refine_ls_restrained_S_all 1.103
_refine_ls_R_factor_all 0.0260
_refine_ls_R_factor_gt 0.0241
_refine_ls_shift/su_max 0.001
_refine_ls_shift/su_mean 0.000
_refine_ls_structure_factor_coef Fsqd
_refine_ls_weighting_details 'w=1/[\s^2^(Fo^2^)+(0.0102P)^2^+1.1519P] where P=(Fo^2^+2Fc^2^)/3'
_refine_ls_weighting_scheme calc
_refine_ls_wR_factor_gt 0.0568
_refine_ls_wR_factor_ref 0.0575
_reflns_Friedel_coverage 0.000
_reflns_number_gt 4389
_reflns_number_total 4681
_reflns_threshold_expression 'I > 2\s(I)'
_cod_data_source_file d5dt01347j2.cif
_cod_data_source_block 2441906
_cod_depositor_comments
;
The following automatic conversions were performed:

data item '_diffrn_radiation_probe' value 'X-ray' was changed to
'x-ray' in accordance with the
/home/data/users/saulius/crontab/automatic-downloads/rss-feeds/RSC/lib/dictionaries/cif_core.dic
dictionary named 'cif_core.dic' version 2.4.2 last updated on
2011-04-26.

Automatic conversion script
Id: cif_fix_values 8170 2020-07-09 18:12:32Z antanas 
;
_cod_database_code 7719156
_shelx_shelxl_version_number 2019/3
_shelx_space_group_comment
;
The symmetry employed for this shelxl refinement is uniquely defined
by the following loop, which should always be used as a source of
symmetry information in preference to the above space-group names.
They are only intended as comments.
;
_shelx_estimated_absorpt_t_max 0.610
_shelx_estimated_absorpt_t_min 0.407
_olex2_refinement_description
;
1. Fixed Uiso
 At 1.2 times of:
  All C(H) groups, All C(H,H) groups, All N(H) groups
2. Uiso/Uaniso restraints and constraints
Re1 \\sim Re1A \\sim O3 \\sim O4 \\sim O5 \\sim O6 \\sim O3A \\sim O4A \\sim
O5A \\sim O6A: within 2A with sigma of 0.02 and sigma for terminal atoms of
0.04 within 2A
Uanis(O6A) \\sim Ueq: with sigma of 0.01 and sigma for terminal atoms of 0.02
3. Same fragment restrains
{Re1A, O3A, O4A, O5A, O6A} sigma for 1-2: 0.01, 1-3: 0.04
as in
{Re1, O3, O4, O5, O6}
4. Others
 Sof(Re1A)=Sof(O3A)=Sof(O4A)=Sof(O5A)=Sof(O6A)=1-FVAR(1)
 Sof(Re1)=Sof(O3)=Sof(O4)=Sof(O5)=Sof(O6)=FVAR(1)
5.a Ternary CH refined with riding coordinates:
 N1(H1), N2(H2)
5.b Secondary CH2 refined with riding coordinates:
 C5(H5A,H5B), C1(H1A,H1B), C2(H2A,H2B), C3(H3A,H3B), C4(H4A,H4B), C6(H6A,H6B),
 C7(H7A,H7B), C8(H8A,H8B)
5.c Aromatic/amide H refined with riding coordinates:
 C9(H9), C10(H10), C11(H11), C13(H13), C15(H15), C18(H18), C20(H20), C21(H21)
;
_olex2_submission_special_instructions 'No special instructions were received'

loop_
_space_group_symop_operation_xyz
'x, y, z'
'-x+1/2, y+1/2, -z+1/2'
'-x, -y, -z'
'x-1/2, -y-1/2, z-1/2'

loop_
_atom_site_label
_atom_site_type_symbol
_atom_site_fract_x
_atom_site_fract_y
_atom_site_fract_z
_atom_site_U_iso_or_equiv
_atom_site_adp_type
_atom_site_occupancy
_atom_site_site_symmetry_order
_atom_site_calc_flag
_atom_site_refinement_flags_posn
_atom_site_refinement_flags_adp
_atom_site_refinement_flags_occupancy
_atom_site_disorder_assembly
_atom_site_disorder_group
Mn1 Mn 0.56003(5) 0.22667(2) 0.39717(2) 0.02746(12) Uani 1 1 d . . . . .
F1 F 0.2665(4) 0.54125(11) 0.42997(17) 0.0867(8) Uani 1 1 d . . . . .
F2 F 0.7859(4) 0.04278(13) 0.12525(15) 0.0816(7) Uani 1 1 d . . . . .
O1 O 0.4327(2) 0.29988(9) 0.44052(11) 0.0319(4) Uani 1 1 d . . . . .
O2 O 0.6828(3) 0.15544(10) 0.35035(12) 0.0366(4) Uani 1 1 d . . . . .
N1 N 0.7499(3) 0.22310(13) 0.50214(15) 0.0396(6) Uani 1 1 d . . . . .
H1 H 0.852034 0.193703 0.492332 0.048 Uiso 1 1 calc R U . . .
N2 N 0.4328(3) 0.14402(12) 0.45117(15) 0.0383(5) Uani 1 1 d . . . . .
H2 H 0.332209 0.165839 0.472240 0.046 Uiso 1 1 calc R U . . .
N3 N 0.7243(3) 0.29919(12) 0.35759(14) 0.0370(5) Uani 1 1 d . . . . .
N4 N 0.3396(3) 0.22239(12) 0.30986(14) 0.0371(5) Uani 1 1 d . . . . .
C5 C 0.6572(4) 0.18397(17) 0.55677(18) 0.0445(7) Uani 1 1 d . . . . .
H5A H 0.568996 0.214708 0.575246 0.053 Uiso 1 1 calc R U . . .
H5B H 0.743158 0.168768 0.600006 0.053 Uiso 1 1 calc R U . . .
C1 C 0.2762(4) 0.15291(16) 0.2777(2) 0.0474(7) Uani 1 1 d . . . . .
H1A H 0.373203 0.128886 0.257376 0.057 Uiso 1 1 calc R U . . .
H1B H 0.178327 0.160238 0.236305 0.057 Uiso 1 1 calc R U . . .
C2 C 0.2123(5) 0.10670(18) 0.3385(2) 0.0545(9) Uani 1 1 d . . . . .
H2A H 0.155435 0.064304 0.314349 0.065 Uiso 1 1 calc R U . . .
H2B H 0.121300 0.132893 0.360662 0.065 Uiso 1 1 calc R U . . .
C3 C 0.3581(5) 0.08332(17) 0.4024(2) 0.0505(9) Uani 1 1 d . . . . .
H3A H 0.308472 0.048208 0.433801 0.061 Uiso 1 1 calc R U . . .
H3B H 0.454608 0.060577 0.380533 0.061 Uiso 1 1 calc R U . . .
C4 C 0.5652(4) 0.11956(16) 0.51689(19) 0.0458(8) Uani 1 1 d . . . . .
H4A H 0.653832 0.088615 0.499028 0.055 Uiso 1 1 calc R U . . .
H4B H 0.504139 0.092595 0.552162 0.055 Uiso 1 1 calc R U . . .
C22 C 0.7559(4) 0.22739(15) 0.24676(17) 0.0347(6) Uani 1 1 d . . . . .
C6 C 0.8231(4) 0.29227(18) 0.5329(2) 0.0504(8) Uani 1 1 d . . . . .
H6A H 0.906741 0.283739 0.579130 0.060 Uiso 1 1 calc R U . . .
H6B H 0.725554 0.321443 0.546142 0.060 Uiso 1 1 calc R U . . .
C7 C 0.9189(4) 0.33270(19) 0.4765(2) 0.0527(8) Uani 1 1 d . . . . .
H7A H 1.009631 0.301661 0.460473 0.063 Uiso 1 1 calc R U . . .
H7B H 0.980427 0.373372 0.502451 0.063 Uiso 1 1 calc R U . . .
C8 C 0.7969(4) 0.35965(16) 0.4057(2) 0.0466(8) Uani 1 1 d . . . . .
H8A H 0.698570 0.387083 0.420875 0.056 Uiso 1 1 calc R U . . .
H8B H 0.864829 0.390847 0.376761 0.056 Uiso 1 1 calc R U . . .
C9 C 0.7774(4) 0.29148(15) 0.29236(18) 0.0386(6) Uani 1 1 d . . . . .
H9 H 0.834097 0.330231 0.273160 0.046 Uiso 1 1 calc R U . . .
C10 C 0.7962(4) 0.22893(17) 0.17192(18) 0.0431(7) Uani 1 1 d . . . . .
H10 H 0.817161 0.272813 0.150174 0.052 Uiso 1 1 calc R U . . .
C11 C 0.8056(4) 0.16811(19) 0.13004(19) 0.0500(8) Uani 1 1 d . . . . .
H11 H 0.830936 0.169695 0.080314 0.060 Uiso 1 1 calc R U . . .
C12 C 0.7754(5) 0.10377(19) 0.1652(2) 0.0500(8) Uani 1 1 d . . . . .
C13 C 0.7358(4) 0.09806(16) 0.23775(19) 0.0431(7) Uani 1 1 d . . . . .
H13 H 0.718092 0.053462 0.258633 0.052 Uiso 1 1 calc R U . . .
C14 C 0.7224(3) 0.16101(15) 0.28038(16) 0.0333(6) Uani 1 1 d . . . . .
C15 C 0.2506(4) 0.27829(15) 0.28649(17) 0.0383(6) Uani 1 1 d . . . . .
H15 H 0.165787 0.274273 0.242888 0.046 Uiso 1 1 calc R U . . .
C16 C 0.2726(4) 0.34731(14) 0.32315(16) 0.0339(6) Uani 1 1 d . . . . .
C17 C 0.3546(3) 0.35414(14) 0.39999(15) 0.0301(6) Uani 1 1 d . . . . .
C18 C 0.3494(4) 0.42107(15) 0.4360(2) 0.0427(7) Uani 1 1 d . . . . .
H18 H 0.400565 0.427102 0.486591 0.051 Uiso 1 1 calc R U . . .
C19 C 0.2675(5) 0.47717(16) 0.3948(2) 0.0515(8) Uani 1 1 d . . . . .
C20 C 0.1873(5) 0.47234(17) 0.3205(2) 0.0554(9) Uani 1 1 d . . . . .
H20 H 0.133411 0.511974 0.294965 0.067 Uiso 1 1 calc R U . . .
C21 C 0.1888(4) 0.40681(17) 0.2847(2) 0.0472(8) Uani 1 1 d . . . . .
H21 H 0.133590 0.402014 0.234530 0.057 Uiso 1 1 calc R U . . .
Re1 Re 0.12276(7) 0.06845(3) 0.60233(4) 0.0369(3) Uani 0.819(11) 1 d D U P A 1
O3 O 0.1024(14) 0.1397(5) 0.5397(5) 0.059(2) Uani 0.819(11) 1 d D U P A 1
O4 O -0.0727(7) 0.0593(3) 0.6379(4) 0.0706(15) Uani 0.819(11) 1 d D U P A 1
O5 O 0.2960(9) 0.0849(5) 0.6731(4) 0.090(3) Uani 0.819(11) 1 d D U P A 1
O6 O 0.1691(8) -0.0083(2) 0.5568(4) 0.0761(17) Uani 0.819(11) 1 d D U P A 1
Re1A Re 0.1265(5) 0.0742(4) 0.6093(4) 0.0797(19) Uani 0.181(11) 1 d D U P A 2
O3A O 0.134(6) 0.1398(18) 0.542(2) 0.047(7) Uani 0.181(11) 1 d D U P A 2
O4A O -0.043(3) 0.0853(15) 0.6601(16) 0.078(7) Uani 0.181(11) 1 d D U P A 2
O5A O 0.323(2) 0.0714(17) 0.6703(13) 0.054(6) Uani 0.181(11) 1 d D U P A 2
O6A O 0.103(3) -0.0109(7) 0.5724(11) 0.059(5) Uani 0.181(11) 1 d D U P A 2

loop_
_atom_site_aniso_label
_atom_site_aniso_U_11
_atom_site_aniso_U_22
_atom_site_aniso_U_33
_atom_site_aniso_U_23
_atom_site_aniso_U_13
_atom_site_aniso_U_12
Mn1 0.0294(2) 0.0264(2) 0.0268(2) 0.00251(15) 0.00490(15) 0.00180(14)
F1 0.116(2) 0.0340(10) 0.105(2) -0.0121(12) -0.0006(16) 0.0198(12)
F2 0.124(2) 0.0640(13) 0.0621(16) -0.0289(12) 0.0319(15) -0.0031(14)
O1 0.0362(10) 0.0316(9) 0.0274(10) 0.0034(8) 0.0030(7) 0.0070(7)
O2 0.0437(11) 0.0318(9) 0.0361(11) 0.0040(8) 0.0122(9) 0.0062(8)
N1 0.0344(12) 0.0451(13) 0.0402(15) 0.0010(11) 0.0082(10) 0.0093(10)
N2 0.0392(13) 0.0329(11) 0.0446(15) 0.0051(10) 0.0129(11) 0.0042(10)
N3 0.0411(13) 0.0334(11) 0.0376(14) -0.0008(10) 0.0093(10) -0.0011(10)
N4 0.0418(13) 0.0352(12) 0.0333(14) -0.0016(10) 0.0018(10) 0.0011(10)
C5 0.0498(17) 0.0523(17) 0.0323(16) 0.0096(14) 0.0089(13) 0.0175(14)
C1 0.0480(18) 0.0420(16) 0.049(2) -0.0097(14) -0.0035(14) -0.0004(14)
C2 0.0477(18) 0.0439(17) 0.072(3) -0.0096(17) 0.0085(16) -0.0143(15)
C3 0.060(2) 0.0327(15) 0.061(2) 0.0039(14) 0.0179(18) -0.0076(13)
C4 0.0502(18) 0.0432(16) 0.0471(19) 0.0196(14) 0.0171(14) 0.0145(14)
C22 0.0344(14) 0.0395(14) 0.0310(15) 0.0021(12) 0.0070(11) 0.0032(11)
C6 0.0456(18) 0.0587(19) 0.044(2) -0.0089(16) -0.0026(14) 0.0015(15)
C7 0.0395(17) 0.0565(19) 0.062(2) -0.0162(17) 0.0071(15) -0.0111(14)
C8 0.0499(18) 0.0390(15) 0.053(2) -0.0087(14) 0.0163(15) -0.0111(13)
C9 0.0420(15) 0.0358(14) 0.0398(17) 0.0065(12) 0.0125(12) -0.0003(12)
C10 0.0442(16) 0.0500(17) 0.0361(17) 0.0057(13) 0.0090(13) 0.0024(13)
C11 0.0512(18) 0.066(2) 0.0335(17) -0.0054(15) 0.0079(14) 0.0032(16)
C12 0.0549(19) 0.0542(19) 0.0403(19) -0.0163(15) 0.0050(14) 0.0066(16)
C13 0.0475(17) 0.0368(15) 0.0466(19) -0.0022(13) 0.0121(14) 0.0039(13)
C14 0.0285(13) 0.0389(14) 0.0329(15) 0.0008(12) 0.0056(11) 0.0046(11)
C15 0.0373(15) 0.0453(16) 0.0301(15) 0.0023(12) -0.0022(11) 0.0029(12)
C16 0.0327(14) 0.0345(14) 0.0341(15) 0.0075(12) 0.0032(11) 0.0047(11)
C17 0.0287(13) 0.0298(13) 0.0326(15) 0.0030(10) 0.0071(11) 0.0016(10)
C18 0.0497(18) 0.0341(14) 0.0437(19) -0.0028(13) 0.0049(14) 0.0040(12)
C19 0.056(2) 0.0282(14) 0.070(3) 0.0017(15) 0.0116(17) 0.0042(13)
C20 0.058(2) 0.0366(16) 0.071(3) 0.0194(16) 0.0087(18) 0.0121(14)
C21 0.0455(18) 0.0481(17) 0.046(2) 0.0167(15) 0.0007(14) 0.0063(14)
Re1 0.0344(3) 0.0335(4) 0.0424(2) -0.00328(19) 0.00415(14) 0.00516(11)
O3 0.050(5) 0.056(3) 0.073(4) 0.015(3) 0.017(3) 0.013(3)
O4 0.067(3) 0.057(3) 0.093(4) 0.012(2) 0.030(2) 0.0019(19)
O5 0.088(4) 0.093(5) 0.075(4) -0.021(3) -0.033(3) 0.011(3)
O6 0.097(4) 0.056(2) 0.076(3) -0.011(2) 0.014(3) 0.036(2)
Re1A 0.0648(19) 0.103(3) 0.0663(18) 0.0232(15) -0.0079(12) 0.0029(13)
O3A 0.028(10) 0.049(12) 0.069(14) 0.003(10) 0.025(8) -0.006(8)
O4A 0.070(11) 0.091(16) 0.085(14) 0.004(11) 0.052(10) 0.022(10)
O5A 0.029(8) 0.057(10) 0.074(13) 0.014(9) 0.002(8) -0.001(7)
O6A 0.084(11) 0.063(9) 0.021(8) -0.007(6) -0.025(8) -0.005(8)

loop_
_atom_type_symbol
_atom_type_description
_atom_type_scat_dispersion_real
_atom_type_scat_dispersion_imag
_atom_type_scat_source
C C 0.0033 0.0016 'International Tables Vol C Tables 4.2.6.8 and 6.1.1.4'
H H 0.0000 0.0000 'International Tables Vol C Tables 4.2.6.8 and 6.1.1.4'
F F 0.0171 0.0103 'International Tables Vol C Tables 4.2.6.8 and 6.1.1.4'
Mn Mn 0.3368 0.7283 'International Tables Vol C Tables 4.2.6.8 and 6.1.1.4'
N N 0.0061 0.0033 'International Tables Vol C Tables 4.2.6.8 and 6.1.1.4'
O O 0.0106 0.0060 'International Tables Vol C Tables 4.2.6.8 and 6.1.1.4'
Re Re -1.0185 7.2310 'International Tables Vol C Tables 4.2.6.8 and 6.1.1.4'

loop_
_geom_angle_atom_site_label_1
_geom_angle_atom_site_label_2
_geom_angle_atom_site_label_3
_geom_angle
_geom_angle_site_symmetry_1
_geom_angle_site_symmetry_3
_geom_angle_publ_flag
O1 Mn1 N1 88.95(8) . . ?
O1 Mn1 N2 93.13(8) . . ?
O1 Mn1 N3 91.56(9) . . ?
O1 Mn1 N4 86.33(8) . . ?
O2 Mn1 O1 177.76(8) . . ?
O2 Mn1 N1 93.06(9) . . ?
O2 Mn1 N2 88.09(8) . . ?
O2 Mn1 N3 87.55(9) . . ?
O2 Mn1 N4 91.86(9) . . ?
N2 Mn1 N1 82.73(10) . . ?
N3 Mn1 N1 87.75(10) . . ?
N3 Mn1 N2 169.30(10) . . ?
N3 Mn1 N4 103.00(10) . . ?
N4 Mn1 N1 168.36(9) . . ?
N4 Mn1 N2 86.91(10) . . ?
C17 O1 Mn1 122.71(16) . . ?
C14 O2 Mn1 123.45(17) . . ?
Mn1 N1 H1 107.3 . . ?
C5 N1 Mn1 105.36(18) . . ?
C5 N1 H1 107.3 . . ?
C5 N1 C6 112.3(3) . . ?
C6 N1 Mn1 116.82(19) . . ?
C6 N1 H1 107.3 . . ?
Mn1 N2 H2 107.1 . . ?
C3 N2 Mn1 116.79(19) . . ?
C3 N2 H2 107.1 . . ?
C3 N2 C4 111.9(2) . . ?
C4 N2 Mn1 106.48(17) . . ?
C4 N2 H2 107.1 . . ?
C8 N3 Mn1 120.38(19) . . ?
C9 N3 Mn1 121.5(2) . . ?
C9 N3 C8 118.0(2) . . ?
C1 N4 Mn1 119.74(19) . . ?
C15 N4 Mn1 121.9(2) . . ?
C15 N4 C1 118.3(3) . . ?
N1 C5 H5A 110.0 . . ?
N1 C5 H5B 110.0 . . ?
N1 C5 C4 108.5(2) . . ?
H5A C5 H5B 108.4 . . ?
C4 C5 H5A 110.0 . . ?
C4 C5 H5B 110.0 . . ?
N4 C1 H1A 109.6 . . ?
N4 C1 H1B 109.6 . . ?
N4 C1 C2 110.3(3) . . ?
H1A C1 H1B 108.1 . . ?
C2 C1 H1A 109.6 . . ?
C2 C1 H1B 109.6 . . ?
C1 C2 H2A 108.5 . . ?
C1 C2 H2B 108.5 . . ?
C1 C2 C3 115.2(3) . . ?
H2A C2 H2B 107.5 . . ?
C3 C2 H2A 108.5 . . ?
C3 C2 H2B 108.5 . . ?
N2 C3 C2 112.5(3) . . ?
N2 C3 H3A 109.1 . . ?
N2 C3 H3B 109.1 . . ?
C2 C3 H3A 109.1 . . ?
C2 C3 H3B 109.1 . . ?
H3A C3 H3B 107.8 . . ?
N2 C4 C5 109.2(2) . . ?
N2 C4 H4A 109.8 . . ?
N2 C4 H4B 109.8 . . ?
C5 C4 H4A 109.8 . . ?
C5 C4 H4B 109.8 . . ?
H4A C4 H4B 108.3 . . ?
C10 C22 C9 119.4(3) . . ?
C10 C22 C14 119.5(3) . . ?
C14 C22 C9 120.3(3) . . ?
N1 C6 H6A 109.1 . . ?
N1 C6 H6B 109.1 . . ?
N1 C6 C7 112.3(3) . . ?
H6A C6 H6B 107.9 . . ?
C7 C6 H6A 109.1 . . ?
C7 C6 H6B 109.1 . . ?
C6 C7 H7A 108.5 . . ?
C6 C7 H7B 108.5 . . ?
C6 C7 C8 114.9(3) . . ?
H7A C7 H7B 107.5 . . ?
C8 C7 H7A 108.5 . . ?
C8 C7 H7B 108.5 . . ?
N3 C8 C7 110.5(3) . . ?
N3 C8 H8A 109.6 . . ?
N3 C8 H8B 109.6 . . ?
C7 C8 H8A 109.6 . . ?
C7 C8 H8B 109.6 . . ?
H8A C8 H8B 108.1 . . ?
N3 C9 C22 125.0(3) . . ?
N3 C9 H9 117.5 . . ?
C22 C9 H9 117.5 . . ?
C22 C10 H10 118.9 . . ?
C11 C10 C22 122.2(3) . . ?
C11 C10 H10 118.9 . . ?
C10 C11 H11 121.6 . . ?
C10 C11 C12 116.9(3) . . ?
C12 C11 H11 121.6 . . ?
F2 C12 C11 118.0(3) . . ?
F2 C12 C13 117.8(3) . . ?
C13 C12 C11 124.3(3) . . ?
C12 C13 H13 120.6 . . ?
C12 C13 C14 118.8(3) . . ?
C14 C13 H13 120.6 . . ?
O2 C14 C22 122.9(2) . . ?
O2 C14 C13 118.8(3) . . ?
C13 C14 C22 118.3(3) . . ?
N4 C15 H15 117.8 . . ?
N4 C15 C16 124.4(3) . . ?
C16 C15 H15 117.8 . . ?
C17 C16 C15 121.3(2) . . ?
C21 C16 C15 118.4(3) . . ?
C21 C16 C17 119.7(3) . . ?
O1 C17 C16 123.1(2) . . ?
O1 C17 C18 118.2(3) . . ?
C18 C17 C16 118.6(3) . . ?
C17 C18 H18 120.7 . . ?
C19 C18 C17 118.6(3) . . ?
C19 C18 H18 120.7 . . ?
F1 C19 C18 117.7(3) . . ?
F1 C19 C20 118.1(3) . . ?
C20 C19 C18 124.2(3) . . ?
C19 C20 H20 121.0 . . ?
C19 C20 C21 118.0(3) . . ?
C21 C20 H20 121.0 . . ?
C16 C21 H21 119.6 . . ?
C20 C21 C16 120.9(3) . . ?
C20 C21 H21 119.6 . . ?
O4 Re1 O3 108.6(4) . . ?
O4 Re1 O5 110.9(4) . . ?
O4 Re1 O6 109.9(2) . . ?
O5 Re1 O3 108.7(4) . . ?
O5 Re1 O6 108.3(3) . . ?
O6 Re1 O3 110.4(4) . . ?
O4A Re1A O3A 112.8(15) . . ?
O4A Re1A O5A 108.7(13) . . ?
O4A Re1A O6A 105.9(10) . . ?
O5A Re1A O3A 110.6(15) . . ?
O5A Re1A O6A 104.3(12) . . ?
O6A Re1A O3A 114.1(16) . . ?

loop_
_geom_bond_atom_site_label_1
_geom_bond_atom_site_label_2
_geom_bond_distance
_geom_bond_site_symmetry_2
_geom_bond_publ_flag
Mn1 O1 1.8969(18) . ?
Mn1 O2 1.8818(18) . ?
Mn1 N1 2.174(3) . ?
Mn1 N2 2.119(2) . ?
Mn1 N3 2.028(2) . ?
Mn1 N4 2.096(2) . ?
F1 C19 1.351(4) . ?
F2 C12 1.351(4) . ?
O1 C17 1.329(3) . ?
O2 C14 1.322(3) . ?
N1 H1 0.9800 . ?
N1 C5 1.469(4) . ?
N1 C6 1.478(4) . ?
N2 H2 0.9800 . ?
N2 C3 1.486(4) . ?
N2 C4 1.489(4) . ?
N3 C8 1.472(4) . ?
N3 C9 1.287(4) . ?
N4 C1 1.469(4) . ?
N4 C15 1.277(4) . ?
C5 H5A 0.9700 . ?
C5 H5B 0.9700 . ?
C5 C4 1.512(5) . ?
C1 H1A 0.9700 . ?
C1 H1B 0.9700 . ?
C1 C2 1.514(5) . ?
C2 H2A 0.9700 . ?
C2 H2B 0.9700 . ?
C2 C3 1.520(5) . ?
C3 H3A 0.9700 . ?
C3 H3B 0.9700 . ?
C4 H4A 0.9700 . ?
C4 H4B 0.9700 . ?
C22 C9 1.442(4) . ?
C22 C10 1.405(4) . ?
C22 C14 1.415(4) . ?
C6 H6A 0.9700 . ?
C6 H6B 0.9700 . ?
C6 C7 1.517(5) . ?
C7 H7A 0.9700 . ?
C7 H7B 0.9700 . ?
C7 C8 1.528(5) . ?
C8 H8A 0.9700 . ?
C8 H8B 0.9700 . ?
C9 H9 0.9300 . ?
C10 H10 0.9300 . ?
C10 C11 1.366(5) . ?
C11 H11 0.9300 . ?
C11 C12 1.389(5) . ?
C12 C13 1.367(5) . ?
C13 H13 0.9300 . ?
C13 C14 1.411(4) . ?
C15 H15 0.9300 . ?
C15 C16 1.444(4) . ?
C16 C17 1.417(4) . ?
C16 C21 1.404(4) . ?
C17 C18 1.408(4) . ?
C18 H18 0.9300 . ?
C18 C19 1.371(4) . ?
C19 C20 1.369(5) . ?
C20 H20 0.9300 . ?
C20 C21 1.381(5) . ?
C21 H21 0.9300 . ?
Re1 O3 1.727(4) . ?
Re1 O4 1.690(4) . ?
Re1 O5 1.698(4) . ?
Re1 O6 1.707(4) . ?
Re1A O3A 1.721(9) . ?
Re1A O4A 1.680(9) . ?
Re1A O5A 1.699(9) . ?
Re1A O6A 1.719(9) . ?

loop_
_geom_hbond_atom_site_label_D
_geom_hbond_atom_site_label_H
_geom_hbond_atom_site_label_A
_geom_hbond_distance_DH
_geom_hbond_distance_HA
_geom_hbond_distance_DA
_geom_hbond_angle_DHA
_geom_hbond_site_symmetry_A
_geom_hbond_publ_flag
N1 H1 O3 0.98 2.19 3.061(10) 147.2 1_655 yes
N1 H1 O3A 0.98 2.39 3.26(4) 147.6 1_655 yes
N2 H2 O3 0.98 2.29 3.128(10) 142.4 . yes
N2 H2 O3A 0.98 2.13 2.95(4) 140.5 . yes

loop_
_geom_torsion_atom_site_label_1
_geom_torsion_atom_site_label_2
_geom_torsion_atom_site_label_3
_geom_torsion_atom_site_label_4
_geom_torsion
_geom_torsion_site_symmetry_1
_geom_torsion_site_symmetry_2
_geom_torsion_site_symmetry_3
_geom_torsion_site_symmetry_4
_geom_torsion_publ_flag
Mn1 O1 C17 C16 35.1(3) . . . . ?
Mn1 O1 C17 C18 -146.6(2) . . . . ?
Mn1 O2 C14 C22 30.3(4) . . . . ?
Mn1 O2 C14 C13 -151.1(2) . . . . ?
Mn1 N1 C5 C4 44.0(2) . . . . ?
Mn1 N1 C6 C7 -58.1(3) . . . . ?
Mn1 N2 C3 C2 -61.3(3) . . . . ?
Mn1 N2 C4 C5 42.4(2) . . . . ?
Mn1 N3 C8 C7 63.5(3) . . . . ?
Mn1 N3 C9 C22 -11.4(4) . . . . ?
Mn1 N4 C1 C2 62.4(3) . . . . ?
Mn1 N4 C15 C16 -9.2(4) . . . . ?
F1 C19 C20 C21 179.9(3) . . . . ?
F2 C12 C13 C14 -179.4(3) . . . . ?
O1 C17 C18 C19 -179.3(3) . . . . ?
N1 Mn1 O1 C17 143.8(2) . . . . ?
N1 Mn1 O2 C14 -132.9(2) . . . . ?
N1 C5 C4 N2 -60.1(3) . . . . ?
N1 C6 C7 C8 67.5(4) . . . . ?
N2 Mn1 O1 C17 -133.6(2) . . . . ?
N2 Mn1 O2 C14 144.5(2) . . . . ?
N3 Mn1 O1 C17 56.1(2) . . . . ?
N3 Mn1 O2 C14 -45.3(2) . . . . ?
N4 Mn1 O1 C17 -46.9(2) . . . . ?
N4 Mn1 O2 C14 57.7(2) . . . . ?
N4 C1 C2 C3 -66.4(4) . . . . ?
N4 C15 C16 C17 -19.4(4) . . . . ?
N4 C15 C16 C21 169.4(3) . . . . ?
C5 N1 C6 C7 -180.0(3) . . . . ?
C1 N4 C15 C16 166.5(3) . . . . ?
C1 C2 C3 N2 67.7(4) . . . . ?
C3 N2 C4 C5 171.2(2) . . . . ?
C4 N2 C3 C2 175.7(2) . . . . ?
C22 C10 C11 C12 -0.8(5) . . . . ?
C6 N1 C5 C4 172.2(2) . . . . ?
C6 C7 C8 N3 -67.9(3) . . . . ?
C8 N3 C9 C22 164.2(3) . . . . ?
C9 N3 C8 C7 -112.1(3) . . . . ?
C9 C22 C10 C11 169.6(3) . . . . ?
C9 C22 C14 O2 10.4(4) . . . . ?
C9 C22 C14 C13 -168.2(3) . . . . ?
C10 C22 C9 N3 170.9(3) . . . . ?
C10 C22 C14 O2 -179.7(3) . . . . ?
C10 C22 C14 C13 1.7(4) . . . . ?
C10 C11 C12 F2 -179.3(3) . . . . ?
C10 C11 C12 C13 0.7(5) . . . . ?
C11 C12 C13 C14 0.6(5) . . . . ?
C12 C13 C14 O2 179.5(3) . . . . ?
C12 C13 C14 C22 -1.8(4) . . . . ?
C14 C22 C9 N3 -19.1(5) . . . . ?
C14 C22 C10 C11 -0.4(5) . . . . ?
C15 N4 C1 C2 -113.4(3) . . . . ?
C15 C16 C17 O1 7.3(4) . . . . ?
C15 C16 C17 C18 -171.1(3) . . . . ?
C15 C16 C21 C20 172.3(3) . . . . ?
C16 C17 C18 C19 -0.9(4) . . . . ?
C17 C16 C21 C20 0.9(4) . . . . ?
C17 C18 C19 F1 -178.9(3) . . . . ?
C17 C18 C19 C20 0.9(5) . . . . ?
C18 C19 C20 C21 0.1(5) . . . . ?
C19 C20 C21 C16 -1.0(5) . . . . ?
C21 C16 C17 O1 178.4(2) . . . . ?
C21 C16 C17 C18 0.0(4) . . . . ?
